data_2217154
loop_
_publ_author_name
'Xiao-Jun Sun'
'Jian-Feng Zhou'

_publ_section_title
;
 3-(3-Chloro-4-methylphenyl)-2-(4-fluorophenyl)thiazolidin-4-one
;
_journal_coeditor_code KP2144
_journal_issue 1
_journal_name_full 'Acta Crystallographica Section E'
_journal_page_first o214
_journal_page_last o214
_journal_paper_doi 10.1107/S1600536807057133
_journal_volume 64
_journal_year 2008
_chemical_formula_iupac 'C16 H13 Cl F N O S'
_chemical_formula_moiety 'C16 H13 Cl F N O S'
_chemical_formula_sum 'C16 H13 Cl F N O S'
_chemical_formula_weight 321.78
_chemical_name_systematic
;
3-(3-Chloro-4-methylphenyl)-2-(4-fluorophenyl)thiazolidin-4-one
;
_space_group_IT_number 61
_symmetry_cell_setting orthorhombic
_symmetry_space_group_name_Hall '-P 2ac 2ab'
_symmetry_space_group_name_H-M 'P b c a'
_atom_sites_solution_hydrogens geom
_atom_sites_solution_primary direct
_atom_sites_solution_secondary difmap
_cell_angle_alpha 90.00
_cell_angle_beta 90.00
_cell_angle_gamma 90.00
_cell_formula_units_Z 8
_cell_length_a 12.265(3)
_cell_length_b 12.994(3)
_cell_length_c 18.192(4)
_cell_measurement_reflns_used 6992
_cell_measurement_temperature 113(2)
_cell_measurement_theta_max 27.9
_cell_measurement_theta_min 2.0
_cell_volume 2899.3(12)
_computing_cell_refinement 'CrystalClear (Rigaku/MSC, 2005)'
_computing_data_collection 'CrystalClear (Rigaku/MSC, 2005)'
_computing_data_reduction 'CrystalClear (Rigaku/MSC, 2005)'
_computing_molecular_graphics 'SHELXL97 (Sheldrick, 1997)'
_computing_publication_material 'CrystalStructure (Rigaku/MSC, 2005)'
_computing_structure_refinement 'SHELXL97 (Sheldrick, 1997)'
_computing_structure_solution 'SHELXS97 (Sheldrick, 1990)'
_diffrn_ambient_temperature 113(2)
_diffrn_detector_area_resol_mean 7.31
_diffrn_measured_fraction_theta_full 0.998
_diffrn_measured_fraction_theta_max 0.998
_diffrn_measurement_device_type 'Rigaku Saturn'
_diffrn_measurement_method \w
_diffrn_radiation_monochromator confocal
_diffrn_radiation_source 'Rotating anode'
_diffrn_radiation_type MoK\a
_diffrn_radiation_wavelength 0.71070
_diffrn_reflns_av_R_equivalents 0.0559
_diffrn_reflns_av_sigmaI/netI 0.0314
_diffrn_reflns_limit_h_max 15
_diffrn_reflns_limit_h_min -16
_diffrn_reflns_limit_k_max 17
_diffrn_reflns_limit_k_min -17
_diffrn_reflns_limit_l_max 23
_diffrn_reflns_limit_l_min -23
_diffrn_reflns_number 34208
_diffrn_reflns_theta_full 27.87
_diffrn_reflns_theta_max 27.87
_diffrn_reflns_theta_min 2.54
_exptl_absorpt_coefficient_mu 0.415
_exptl_absorpt_correction_T_max 0.9596
_exptl_absorpt_correction_T_min 0.9365
_exptl_absorpt_correction_type multi-scan
_exptl_absorpt_process_details '(Jacobson, 1998)'
_exptl_crystal_colour colourless
_exptl_crystal_density_diffrn 1.474
_exptl_crystal_density_method 'not measured'
_exptl_crystal_description block
_exptl_crystal_F_000 1328
_exptl_crystal_size_max 0.16
_exptl_crystal_size_mid 0.14
_exptl_crystal_size_min 0.10
_refine_diff_density_max 0.376
_refine_diff_density_min -0.756
_refine_ls_extinction_coef 0.0157(15)
_refine_ls_extinction_expression Fc^*^=kFc[1+0.001xFc^2^\l^3^/sin(2\q)]^-1/4^
_refine_ls_extinction_method SHELXL
_refine_ls_goodness_of_fit_ref 1.116
_refine_ls_hydrogen_treatment constr
_refine_ls_matrix_type full
_refine_ls_number_parameters 240
_refine_ls_number_reflns 3445
_refine_ls_number_restraints 8
_refine_ls_restrained_S_all 1.118
_refine_ls_R_factor_all 0.0613
_refine_ls_R_factor_gt 0.0480
_refine_ls_shift/su_max 0.001
_refine_ls_shift/su_mean 0.000
_refine_ls_structure_factor_coef Fsqd
_refine_ls_weighting_details 'calc w=1/[\s^2^(Fo^2^)+(0.0666P)^2^+0.3972P] where P=(Fo^2^+2Fc^2^)/3'
_refine_ls_weighting_scheme calc
_refine_ls_wR_factor_gt 0.1165
_refine_ls_wR_factor_ref 0.1253
_reflns_number_gt 2796
_reflns_number_total 3445
_reflns_threshold_expression I>2\s(I)
_cod_data_source_file kp2144.cif
_cod_data_source_block I
_cod_original_cell_volume 2899.3(10)
_cod_database_code 2217154
_cod_database_fobs_code 2217154

loop_
_symmetry_equiv_pos_as_xyz
'x, y, z'
'-x+1/2, y+1/2, z'
'x, -y+1/2, z+1/2'
'-x+1/2, -y, z+1/2'
'-x, -y, -z'
'x-1/2, -y-1/2, -z'
'-x, y-1/2, -z-1/2'
'x-1/2, y, -z-1/2'

loop_
_atom_site_type_symbol
_atom_site_label
_atom_site_fract_x
_atom_site_fract_y
_atom_site_fract_z
_atom_site_U_iso_or_equiv
_atom_site_adp_type
_atom_site_calc_flag
_atom_site_refinement_flags
_atom_site_occupancy
_atom_site_disorder_assembly
_atom_site_disorder_group
S S1 0.30373(5) 0.52351(4) 0.39652(3) 0.0435(2) Uani d . 1 A .
F F1 0.49210(13) 0.10913(11) 0.54723(7) 0.0612(4) Uani d . 1 . .
O O1 0.09023(11) 0.42265(11) 0.25825(7) 0.0344(3) Uani d . 1 . .
N N1 0.25973(12) 0.37796(11) 0.29988(7) 0.0258(3) Uani d D 1 . .
C C1 0.16844(15) 0.43791(14) 0.29819(9) 0.0265(4) Uani d . 1 A .
C C2 0.17362(16) 0.52700(14) 0.35115(10) 0.0299(4) Uani d . 1 . .
H H2A 0.1142 0.5215 0.3878 0.036 Uiso calc R 1 A .
H H2B 0.1650 0.5928 0.3243 0.036 Uiso calc R 1 . .
C C3 0.35104(15) 0.40902(14) 0.34646(9) 0.0262(4) Uani d . 1 A .
H H3A 0.4140 0.4287 0.3145 0.031 Uiso calc R 1 . .
C C4 0.38717(14) 0.32583(13) 0.39887(8) 0.0226(4) Uani d . 1 . .
C C5 0.31314(15) 0.27742(14) 0.44550(9) 0.0270(4) Uani d . 1 A .
H H5A 0.2380 0.2950 0.4430 0.032 Uiso calc R 1 . .
C C6 0.34782(18) 0.20378(14) 0.49557(10) 0.0342(4) Uani d . 1 . .
H H6A 0.2977 0.1707 0.5276 0.041 Uiso calc R 1 A .
C C7 0.45733(18) 0.18018(15) 0.49737(10) 0.0374(5) Uani d . 1 A .
C C8 0.53130(18) 0.22326(18) 0.45151(10) 0.0408(5) Uani d . 1 . .
H H8A 0.6058 0.2034 0.4535 0.049 Uiso calc R 1 A .
C C9 0.49613(16) 0.29727(17) 0.40134(10) 0.0332(4) Uani d . 1 A .
H H9A 0.5469 0.3283 0.3687 0.040 Uiso calc R 1 . .
Cl Cl1 0.10556(6) 0.05302(5) 0.18509(4) 0.0425(3) Uani d P 0.7369(16) A 1
C C10 0.2796(3) 0.2928(2) 0.2516(2) 0.0241(9) Uani d PGD 0.7369(16) A 1
C C11 0.3781(2) 0.2805(2) 0.21479(19) 0.0251(7) Uani d PG 0.7369(16) A 1
H H11A 0.4354 0.3287 0.2220 0.030 Uiso calc PR 0.7369(16) A 1
C C12 0.39283(18) 0.19757(18) 0.16753(13) 0.0284(7) Uani d PG 0.7369(16) A 1
H H12A 0.4601 0.1891 0.1424 0.034 Uiso calc PR 0.7369(16) A 1
C C13 0.3091(2) 0.12703(14) 0.15704(10) 0.0273(7) Uani d PG 0.7369(16) A 1
C C14 0.2106(2) 0.13939(18) 0.19381(13) 0.0285(7) Uani d PG 0.7369(16) A 1
C C15 0.1959(2) 0.2223(2) 0.24107(18) 0.0259(7) Uani d PGU 0.7369(16) A 1
H H15A 0.1286 0.2307 0.2662 0.031 Uiso calc PR 0.7369(16) A 1
C C16 0.3251(3) 0.0370(2) 0.10336(15) 0.0426(8) Uani d P 0.7369(16) A 1
H H16A 0.3988 0.0398 0.0827 0.064 Uiso calc PR 0.7369(16) A 1
H H16B 0.2715 0.0420 0.0636 0.064 Uiso calc PR 0.7369(16) A 1
H H16C 0.3152 -0.0282 0.1296 0.064 Uiso calc PR 0.7369(16) A 1
Cl Cl1' 0.46197(17) 0.13594(14) 0.12449(10) 0.0381(6) Uani d P 0.2631(16) A 2
C C10' 0.2546(8) 0.2828(6) 0.2566(6) 0.023(2) Uani d PGD 0.2631(16) A 2
C C11' 0.1642(6) 0.2184(6) 0.2549(5) 0.0210(18) Uani d PGU 0.2631(16) A 2
H H11B 0.1016 0.2344 0.2834 0.025 Uiso calc PR 0.2631(16) A 2
C C12' 0.1654(5) 0.1304(5) 0.2114(4) 0.032(2) Uani d PG 0.2631(16) A 2
H H12B 0.1036 0.0864 0.2102 0.039 Uiso calc PR 0.2631(16) A 2
C C13' 0.2570(6) 0.1070(4) 0.1696(3) 0.0234(17) Uani d PGD 0.2631(16) A 2
C C14' 0.3474(5) 0.1714(5) 0.1714(3) 0.0197(16) Uani d PG 0.2631(16) A 2
C C15' 0.3462(6) 0.2594(6) 0.2149(5) 0.025(2) Uani d PG 0.2631(16) A 2
H H15B 0.4080 0.3034 0.2161 0.030 Uiso calc PR 0.2631(16) A 2
C C16' 0.2502(9) 0.0116(6) 0.1187(4) 0.0398(19) Uani d PD 0.2631(16) A 2
H H16D 0.1796 -0.0224 0.1256 0.060 Uiso calc PR 0.2631(16) A 2
H H16E 0.3090 -0.0364 0.1310 0.060 Uiso calc PR 0.2631(16) A 2
H H16F 0.2576 0.0334 0.0674 0.060 Uiso calc PR 0.2631(16) A 2

loop_
_atom_site_aniso_label
_atom_site_aniso_U_11
_atom_site_aniso_U_22
_atom_site_aniso_U_33
_atom_site_aniso_U_12
_atom_site_aniso_U_13
_atom_site_aniso_U_23
S1 0.0665(4) 0.0283(3) 0.0359(3) 0.0119(2) -0.0239(2) -0.0098(2)
F1 0.1027(12) 0.0462(8) 0.0347(7) 0.0305(8) -0.0128(7) 0.0098(6)
O1 0.0335(8) 0.0393(8) 0.0304(7) 0.0034(6) -0.0069(6) -0.0027(6)
N1 0.0324(8) 0.0268(8) 0.0182(7) 0.0040(6) -0.0049(6) -0.0040(6)
C1 0.0331(10) 0.0275(9) 0.0189(8) 0.0015(7) 0.0007(7) 0.0017(7)
C2 0.0391(11) 0.0276(9) 0.0231(9) 0.0023(8) 0.0050(8) -0.0024(7)
C3 0.0309(10) 0.0275(9) 0.0203(8) -0.0011(7) -0.0025(7) -0.0002(7)
C4 0.0276(9) 0.0239(9) 0.0162(8) -0.0001(7) -0.0035(6) -0.0031(6)
C5 0.0311(10) 0.0287(9) 0.0214(8) -0.0012(7) 0.0002(7) -0.0020(7)
C6 0.0544(13) 0.0268(10) 0.0215(9) -0.0049(9) 0.0008(8) 0.0008(7)
C7 0.0608(13) 0.0305(10) 0.0208(8) 0.0152(9) -0.0100(9) -0.0014(7)
C8 0.0393(11) 0.0550(13) 0.0282(10) 0.0179(10) -0.0080(9) -0.0035(9)
C9 0.0302(10) 0.0452(12) 0.0241(9) 0.0022(8) -0.0018(7) -0.0011(8)
Cl1 0.0535(5) 0.0304(4) 0.0437(4) -0.0209(3) -0.0178(3) 0.0066(3)
C10 0.032(2) 0.0235(16) 0.0173(16) -0.0010(13) -0.0065(14) -0.0009(13)
C11 0.0264(18) 0.0251(15) 0.0238(14) -0.0027(13) -0.0027(13) -0.0022(11)
C12 0.0331(18) 0.0302(16) 0.0220(13) -0.0030(13) 0.0025(13) -0.0013(11)
C13 0.044(2) 0.0207(16) 0.0173(13) -0.0017(14) -0.0014(14) 0.0039(11)
C14 0.036(2) 0.0262(15) 0.0233(16) -0.0052(15) -0.0077(14) 0.0044(12)
C15 0.024(2) 0.0317(15) 0.0223(16) -0.0002(13) -0.0019(13) 0.0028(11)
C16 0.073(2) 0.0288(15) 0.0263(14) 0.0019(15) -0.0060(14) -0.0073(11)
Cl1' 0.0519(12) 0.0304(10) 0.0321(10) 0.0123(8) 0.0154(8) 0.0041(7)
C10' 0.014(4) 0.037(6) 0.018(4) 0.015(4) -0.003(3) -0.004(4)
C11' 0.020(4) 0.026(4) 0.018(4) 0.006(3) 0.000(3) -0.011(3)
C12' 0.037(6) 0.034(5) 0.026(4) 0.008(4) 0.000(4) -0.008(3)
C13' 0.027(5) 0.021(4) 0.023(4) -0.005(4) -0.004(4) 0.009(3)
C14' 0.023(5) 0.016(4) 0.020(3) 0.000(3) 0.008(3) 0.001(3)
C15' 0.020(5) 0.036(5) 0.018(4) -0.004(4) 0.001(3) 0.009(3)
C16' 0.060(6) 0.032(4) 0.027(4) 0.005(4) -0.014(4) -0.009(3)

loop_
_atom_type_symbol
_atom_type_description
_atom_type_scat_dispersion_real
_atom_type_scat_dispersion_imag
_atom_type_scat_source
C C 0.0033 0.0016 'International Tables Vol C Tables 4.2.6.8 and 6.1.1.4'
H H 0.0000 0.0000 'International Tables Vol C Tables 4.2.6.8 and 6.1.1.4'
N N 0.0061 0.0033 'International Tables Vol C Tables 4.2.6.8 and 6.1.1.4'
O O 0.0106 0.0060 'International Tables Vol C Tables 4.2.6.8 and 6.1.1.4'
F F 0.0171 0.0103 'International Tables Vol C Tables 4.2.6.8 and 6.1.1.4'
Cl Cl 0.1484 0.1585 'International Tables Vol C Tables 4.2.6.8 and 6.1.1.4'
S S 0.1246 0.1234 'International Tables Vol C Tables 4.2.6.8 and 6.1.1.4'

loop_
_geom_angle_atom_site_label_1
_geom_angle_atom_site_label_2
_geom_angle_atom_site_label_3
_geom_angle
C2 S1 C3 94.20(8)
C1 N1 C10 124.5(2)
C1 N1 C3 118.97(14)
C10 N1 C3 116.0(2)
C1 N1 C10' 115.7(5)
C10 N1 C10' 13.6(4)
C3 N1 C10' 125.2(5)
O1 C1 N1 124.48(16)
O1 C1 C2 122.60(16)
N1 C1 C2 112.92(15)
C1 C2 S1 108.15(13)
C1 C2 H2A 110.1
S1 C2 H2A 110.1
C1 C2 H2B 110.1
S1 C2 H2B 110.1
H2A C2 H2B 108.4
N1 C3 C4 113.20(14)
N1 C3 S1 105.60(12)
C4 C3 S1 111.08(11)
N1 C3 H3A 108.9
C4 C3 H3A 108.9
S1 C3 H3A 108.9
C9 C4 C5 119.17(16)
C9 C4 C3 119.69(16)
C5 C4 C3 121.14(16)
C6 C5 C4 120.75(18)
C6 C5 H5A 119.6
C4 C5 H5A 119.6
C7 C6 C5 117.89(18)
C7 C6 H6A 121.1
C5 C6 H6A 121.1
C8 C7 F1 118.72(19)
C8 C7 C6 123.13(18)
F1 C7 C6 118.14(19)
C7 C8 C9 118.77(19)
C7 C8 H8A 120.6
C9 C8 H8A 120.6
C4 C9 C8 120.24(19)
C4 C9 H9A 119.9
C8 C9 H9A 119.9
C11 C10 C15 120.0
C11 C10 N1 122.16(19)
C15 C10 N1 117.83(19)
C12 C11 C10 120.0
C12 C11 H11A 120.0
C10 C11 H11A 120.0
C11 C12 C13 120.0
C11 C12 H12A 120.0
C13 C12 H12A 120.0
C12 C13 C14 120.0
C12 C13 C16 119.7(2)
C14 C13 C16 120.3(2)
C15 C14 C13 120.0
C15 C14 Cl1 117.82(16)
C13 C14 Cl1 122.16(16)
C14 C15 C10 120.0
C14 C15 H15A 120.0
C10 C15 H15A 120.0
C13 C16 H16A 109.5
C13 C16 H16B 109.5
H16A C16 H16B 109.5
C13 C16 H16C 109.5
H16A C16 H16C 109.5
H16B C16 H16C 109.5
C11' C10' C15' 120.0
C11' C10' N1 123.7(5)
C15' C10' N1 116.3(5)
C10' C11' C12' 120.0
C10' C11' H11B 120.0
C12' C11' H11B 120.0
C11' C12' C13' 120.0
C11' C12' H12B 120.0
C13' C12' H12B 120.0
C12' C13' C14' 120.0
C12' C13' C16' 117.3(6)
C14' C13' C16' 122.6(6)
C13' C14' C15' 120.0
C13' C14' Cl1' 118.8(4)
C15' C14' Cl1' 121.0(4)
C14' C15' C10' 120.0
C14' C15' H15B 120.0
C10' C15' H15B 120.0
C13' C16' H16D 109.5
C13' C16' H16E 109.5
H16D C16' H16E 109.5
C13' C16' H16F 109.5
H16D C16' H16F 109.5
H16E C16' H16F 109.5

loop_
_geom_bond_atom_site_label_1
_geom_bond_atom_site_label_2
_geom_bond_distance
S1 C2 1.797(2)
S1 C3 1.8382(19)
F1 C7 1.363(2)
O1 C1 1.220(2)
N1 C1 1.364(2)
N1 C10 1.434(2)
N1 C3 1.461(2)
N1 C10' 1.467(4)
C1 C2 1.507(2)
C2 H2A 0.9900
C2 H2B 0.9900
C3 C4 1.508(2)
C3 H3A 1.0000
C4 C9 1.388(3)
C4 C5 1.393(2)
C5 C6 1.388(3)
C5 H5A 0.9500
C6 C7 1.378(3)
C6 H6A 0.9500
C7 C8 1.354(3)
C8 C9 1.394(3)
C8 H8A 0.9500
C9 H9A 0.9500
Cl1 C14 1.716(2)
C10 C11 1.3900
C10 C15 1.3900
C11 C12 1.3900
C11 H11A 0.9500
C12 C13 1.3900
C12 H12A 0.9500
C13 C14 1.3900
C13 C16 1.537(3)
C14 C15 1.3900
C15 H15A 0.9500
C16 H16A 0.9800
C16 H16B 0.9800
C16 H16C 0.9800
Cl1' C14' 1.707(5)
C10' C11' 1.3900
C10' C15' 1.3900
C11' C12' 1.3900
C11' H11B 0.9500
C12' C13' 1.3900
C12' H12B 0.9500
C13' C14' 1.3900
C13' C16' 1.549(7)
C14' C15' 1.3900
C15' H15B 0.9500
C16' H16D 0.9800
C16' H16E 0.9800
C16' H16F 0.9800

loop_
_geom_torsion_atom_site_label_1
_geom_torsion_atom_site_label_2
_geom_torsion_atom_site_label_3
_geom_torsion_atom_site_label_4
_geom_torsion
C10 N1 C1 O1 4.4(3)
C3 N1 C1 O1 175.57(17)
C10' N1 C1 O1 -7.7(5)
C10 N1 C1 C2 -175.3(2)
C3 N1 C1 C2 -4.1(2)
C10' N1 C1 C2 172.6(5)
O1 C1 C2 S1 -178.03(15)
N1 C1 C2 S1 1.69(19)
C3 S1 C2 C1 0.67(13)
C1 N1 C3 C4 126.12(17)
C10 N1 C3 C4 -62.0(3)
C10' N1 C3 C4 -50.3(5)
C1 N1 C3 S1 4.38(19)
C10 N1 C3 S1 176.3(2)
C10' N1 C3 S1 -172.0(5)
C2 S1 C3 N1 -2.61(13)
C2 S1 C3 C4 -125.71(13)
N1 C3 C4 C9 127.67(17)
S1 C3 C4 C9 -113.73(16)
N1 C3 C4 C5 -52.9(2)
S1 C3 C4 C5 65.75(18)
C9 C4 C5 C6 2.0(3)
C3 C4 C5 C6 -177.47(16)
C4 C5 C6 C7 -0.2(3)
C5 C6 C7 C8 -1.8(3)
C5 C6 C7 F1 178.96(16)
F1 C7 C8 C9 -178.89(17)
C6 C7 C8 C9 1.9(3)
C5 C4 C9 C8 -1.9(3)
C3 C4 C9 C8 177.55(17)
C7 C8 C9 C4 0.0(3)
C1 N1 C10 C11 132.0(2)
C3 N1 C10 C11 -39.4(3)
C10' N1 C10 C11 -175(3)
C1 N1 C10 C15 -46.9(3)
C3 N1 C10 C15 141.68(18)
C10' N1 C10 C15 6(3)
C15 C10 C11 C12 0.0
N1 C10 C11 C12 -178.9(4)
C10 C11 C12 C13 0.0
C11 C12 C13 C14 0.0
C11 C12 C13 C16 178.6(2)
C12 C13 C14 C15 0.0
C16 C13 C14 C15 -178.6(2)
C12 C13 C14 Cl1 -178.2(2)
C16 C13 C14 Cl1 3.2(3)
C13 C14 C15 C10 0.0
Cl1 C14 C15 C10 178.24(19)
C11 C10 C15 C14 0.0
N1 C10 C15 C14 178.9(4)
C1 N1 C10' C11' -42.6(8)
C10 N1 C10' C11' -176(4)
C3 N1 C10' C11' 133.9(4)
C1 N1 C10' C15' 136.3(4)
C10 N1 C10' C15' 3(3)
C3 N1 C10' C15' -47.2(8)
C15' C10' C11' C12' 0.0
N1 C10' C11' C12' 178.9(10)
C10' C11' C12' C13' 0.0
C11' C12' C13' C14' 0.0
C11' C12' C13' C16' -176.3(7)
C12' C13' C14' C15' 0.0
C16' C13' C14' C15' 176.1(7)
C12' C13' C14' Cl1' 175.6(5)
C16' C13' C14' Cl1' -8.4(7)
C13' C14' C15' C10' 0.0
Cl1' C14' C15' C10' -175.5(5)
C11' C10' C15' C14' 0.0
N1 C10' C15' C14' -179.0(10)
